data_4027261
loop_
_publ_author_name
'Lilia Fuentes'
'Urbano Osorio'
'Leticia Quintero'
'Herbert H\"opfl'
'Nixache V\'azquez-Cabrera'
'Fernando Sartillo-Piscil'

_publ_section_title
;
 Direct Chemical Method for Preparing 2,3-Epoxyamides Using Sodium
 Chlorite
;
_journal_name_full 'Journal of Organic Chemistry'
_journal_page_first 5515
_journal_page_last 5524
_journal_paper_doi 10.1021/jo300542d
_journal_volume 77
_journal_year 2012
_chemical_formula_moiety 'C21 H23 N O5 S'
_chemical_formula_sum 'C21 H23 N O5 S'
_chemical_formula_weight 401.46
_chemical_name_systematic
;
 ?
;
_space_group_IT_number 4
_symmetry_cell_setting monoclinic
_symmetry_space_group_name_Hall 'P 2yb'
_symmetry_space_group_name_H-M 'P 1 21 1'
_atom_sites_solution_hydrogens geom
_atom_sites_solution_primary direct
_atom_sites_solution_secondary difmap
_audit_creation_method SHELXL-97
_cell_angle_alpha 90.00
_cell_angle_beta 102.858(5)
_cell_angle_gamma 90.00
_cell_formula_units_Z 2
_cell_length_a 8.521(3)
_cell_length_b 8.286(2)
_cell_length_c 14.091(4)
_cell_measurement_reflns_used 2296
_cell_measurement_temperature 100(2)
_cell_measurement_theta_max 22.35
_cell_measurement_theta_min 2.45
_cell_volume 969.9(5)
_computing_cell_refinement 'Bruker SAINT'
_computing_data_collection 'Bruker SMART'
_computing_data_reduction 'Bruker SAINT'
_computing_molecular_graphics 'Bruker SHELXTL'
_computing_publication_material 'Bruker SHELXTL'
_computing_structure_refinement 'SHELXL-97 (Sheldrick, 1997)'
_computing_structure_solution 'SHELXS-97 (Sheldrick, 1990)'
_diffrn_ambient_temperature 100(2)
_diffrn_measured_fraction_theta_full 0.999
_diffrn_measured_fraction_theta_max 0.999
_diffrn_measurement_device_type 'CCD area detector'
_diffrn_measurement_method 'phi and omega scans'
_diffrn_radiation_monochromator graphite
_diffrn_radiation_source 'fine-focus sealed tube'
_diffrn_radiation_type MoK\a
_diffrn_radiation_wavelength 0.71073
_diffrn_reflns_av_R_equivalents 0.0629
_diffrn_reflns_av_sigmaI/netI 0.0841
_diffrn_reflns_limit_h_max 10
_diffrn_reflns_limit_h_min -10
_diffrn_reflns_limit_k_max 9
_diffrn_reflns_limit_k_min -9
_diffrn_reflns_limit_l_max 16
_diffrn_reflns_limit_l_min -16
_diffrn_reflns_number 9379
_diffrn_reflns_theta_full 25.00
_diffrn_reflns_theta_max 25.00
_diffrn_reflns_theta_min 1.48
_exptl_absorpt_coefficient_mu 0.200
_exptl_absorpt_correction_T_max 0.98
_exptl_absorpt_correction_T_min 0.94
_exptl_absorpt_correction_type multi-scan
_exptl_absorpt_process_details SADABS
_exptl_crystal_colour colorless
_exptl_crystal_density_diffrn 1.375
_exptl_crystal_description plate
_exptl_crystal_F_000 424
_exptl_crystal_size_max 0.32
_exptl_crystal_size_mid 0.18
_exptl_crystal_size_min 0.08
_refine_diff_density_max 0.396
_refine_diff_density_min -0.255
_refine_diff_density_rms 0.071
_refine_ls_abs_structure_details 'Flack H D (1983), Acta Cryst. A39, 876-881'
_refine_ls_abs_structure_Flack -0.03(12)
_refine_ls_extinction_method none
_refine_ls_goodness_of_fit_ref 1.007
_refine_ls_hydrogen_treatment constr
_refine_ls_matrix_type full
_refine_ls_number_parameters 255
_refine_ls_number_reflns 3399
_refine_ls_number_restraints 1
_refine_ls_restrained_S_all 1.007
_refine_ls_R_factor_all 0.0699
_refine_ls_R_factor_gt 0.0497
_refine_ls_shift/su_max 0.000
_refine_ls_shift/su_mean 0.000
_refine_ls_structure_factor_coef Fsqd
_refine_ls_weighting_details 'calc w=1/[\s^2^(Fo^2^)+(0.0650P)^2^+0.0000P] where P=(Fo^2^+2Fc^2^)/3'
_refine_ls_weighting_scheme calc
_refine_ls_wR_factor_gt 0.1069
_refine_ls_wR_factor_ref 0.1243
_reflns_number_gt 2611
_reflns_number_total 3399
_reflns_threshold_expression >2sigma(I)
_cod_data_source_file jo300542d_si_002.cif
_cod_data_source_block 5jorgegm
_cod_database_code 4027261

loop_
_symmetry_equiv_pos_as_xyz
'x, y, z'
'-x, y+1/2, -z'

loop_
_atom_site_label
_atom_site_type_symbol
_atom_site_fract_x
_atom_site_fract_y
_atom_site_fract_z
_atom_site_U_iso_or_equiv
_atom_site_adp_type
_atom_site_occupancy
_atom_site_symmetry_multiplicity
_atom_site_calc_flag
_atom_site_refinement_flags
S1 S -0.06544(11) 0.24723(13) 0.18544(6) 0.0213(3) Uani 1 1 d .
N1 N 0.3236(4) 0.3078(4) 0.5760(2) 0.0178(8) Uani 1 1 d .
O1 O 0.3338(3) 0.3414(3) 0.41668(18) 0.0223(7) Uani 1 1 d .
O2 O 0.0171(3) 0.1492(3) 0.50053(19) 0.0206(6) Uani 1 1 d .
O3 O 0.0066(3) 0.2554(4) 0.29833(16) 0.0208(6) Uani 1 1 d .
O4 O -0.1472(4) 0.0978(3) 0.1605(2) 0.0272(8) Uani 1 1 d .
O5 O -0.1544(4) 0.3944(4) 0.1658(2) 0.0298(8) Uani 1 1 d .
C1 C 0.2763(4) 0.2775(4) 0.4797(3) 0.0168(9) Uani 1 1 d .
C2 C 0.1471(5) 0.1486(5) 0.4503(3) 0.0180(9) Uani 1 1 d .
C3 C 0.1364(5) 0.0221(5) 0.5229(3) 0.0220(10) Uani 1 1 d .
H3 H 0.1037 -0.0887 0.4981 0.026 Uiso 1 1 calc R
C4 C 0.2485(5) 0.0359(5) 0.6203(3) 0.0235(10) Uani 1 1 d .
H4A H 0.3542 -0.0115 0.6178 0.028 Uiso 1 1 calc R
H4B H 0.2046 -0.0244 0.6692 0.028 Uiso 1 1 calc R
C5 C 0.2697(5) 0.2122(5) 0.6495(3) 0.0221(10) Uani 1 1 d .
H5A H 0.1660 0.2556 0.6589 0.027 Uiso 1 1 calc R
H5B H 0.3495 0.2212 0.7121 0.027 Uiso 1 1 calc R
C6 C 0.4432(5) 0.4379(5) 0.6093(3) 0.0211(10) Uani 1 1 d .
H6 H 0.4731 0.4844 0.5502 0.025 Uiso 1 1 calc R
C7 C 0.3677(5) 0.5725(5) 0.6575(3) 0.0263(10) Uani 1 1 d .
H7A H 0.2749 0.6168 0.6110 0.039 Uiso 1 1 calc R
H7B H 0.4473 0.6580 0.6786 0.039 Uiso 1 1 calc R
H7C H 0.3325 0.5294 0.7141 0.039 Uiso 1 1 calc R
C8 C 0.5943(5) 0.3636(5) 0.6721(3) 0.0171(9) Uani 1 1 d .
C9 C 0.6826(4) 0.2580(6) 0.6276(3) 0.0218(9) Uani 1 1 d .
H9 H 0.6465 0.2341 0.5603 0.026 Uiso 1 1 calc R
C10 C 0.8227(5) 0.1874(5) 0.6800(3) 0.0229(10) Uani 1 1 d .
H10 H 0.8831 0.1171 0.6486 0.027 Uiso 1 1 calc R
C11 C 0.8740(5) 0.2196(5) 0.7783(3) 0.0245(10) Uani 1 1 d .
H11 H 0.9693 0.1705 0.8147 0.029 Uiso 1 1 calc R
C12 C 0.7872(5) 0.3230(5) 0.8236(3) 0.0219(10) Uani 1 1 d .
H12 H 0.8229 0.3456 0.8910 0.026 Uiso 1 1 calc R
C13 C 0.6471(5) 0.3939(5) 0.7704(3) 0.0197(9) Uani 1 1 d .
H13 H 0.5871 0.4642 0.8021 0.024 Uiso 1 1 calc R
C14 C 0.0962(5) 0.1129(5) 0.3436(3) 0.0199(10) Uani 1 1 d .
H14A H 0.1915 0.0937 0.3158 0.024 Uiso 1 1 calc R
H14B H 0.0269 0.0158 0.3325 0.024 Uiso 1 1 calc R
C15 C 0.1028(4) 0.2534(6) 0.1331(2) 0.0207(8) Uani 1 1 d .
C16 C 0.0939(5) 0.1758(5) 0.0446(3) 0.0242(10) Uani 1 1 d .
H16 H 0.0011 0.1149 0.0157 0.029 Uiso 1 1 calc R
C17 C 0.2198(5) 0.1881(5) -0.0004(3) 0.0282(11) Uani 1 1 d .
H17 H 0.2129 0.1359 -0.0612 0.034 Uiso 1 1 calc R
C18 C 0.3585(5) 0.2754(5) 0.0408(3) 0.0260(10) Uani 1 1 d .
C19 C 0.3653(5) 0.3480(5) 0.1301(3) 0.0257(10) Uani 1 1 d .
H19 H 0.4595 0.4060 0.1601 0.031 Uiso 1 1 calc R
C20 C 0.2413(5) 0.3390(5) 0.1761(3) 0.0239(10) Uani 1 1 d .
H20 H 0.2489 0.3907 0.2372 0.029 Uiso 1 1 calc R
C21 C 0.4945(6) 0.2880(7) -0.0110(3) 0.0440(14) Uani 1 1 d .
H21A H 0.5149 0.4018 -0.0227 0.066 Uiso 1 1 calc R
H21B H 0.4653 0.2309 -0.0734 0.066 Uiso 1 1 calc R
H21C H 0.5917 0.2394 0.0292 0.066 Uiso 1 1 calc R

loop_
_atom_site_aniso_label
_atom_site_aniso_U_11
_atom_site_aniso_U_22
_atom_site_aniso_U_33
_atom_site_aniso_U_23
_atom_site_aniso_U_13
_atom_site_aniso_U_12
S1 0.0221(5) 0.0224(6) 0.0169(5) 0.0000(5) -0.0011(4) 0.0029(6)
N1 0.0161(17) 0.0178(19) 0.0181(18) 0.0044(13) 0.0007(14) -0.0022(14)
O1 0.0260(16) 0.0236(16) 0.0166(14) 0.0054(13) 0.0031(13) -0.0019(13)
O2 0.0170(15) 0.0213(15) 0.0225(14) 0.0015(13) 0.0025(12) -0.0004(13)
O3 0.0258(13) 0.0152(14) 0.0191(13) -0.0001(14) -0.0002(11) 0.0064(15)
O4 0.0260(17) 0.0271(19) 0.0267(18) -0.0060(14) 0.0019(14) -0.0063(14)
O5 0.0308(19) 0.0293(18) 0.0256(18) 0.0006(14) -0.0014(15) 0.0144(15)
C1 0.0158(19) 0.014(3) 0.019(2) -0.0003(18) 0.0018(16) 0.0054(18)
C2 0.021(2) 0.014(2) 0.018(2) -0.0015(17) 0.0039(18) 0.0004(18)
C3 0.022(2) 0.014(2) 0.030(3) 0.0039(19) 0.0044(19) 0.0024(19)
C4 0.019(2) 0.025(3) 0.024(2) 0.0069(19) -0.0013(19) -0.004(2)
C5 0.022(2) 0.024(3) 0.019(2) 0.0019(17) 0.0010(17) -0.0052(19)
C6 0.020(2) 0.020(2) 0.022(2) 0.0012(18) 0.0021(19) -0.0062(19)
C7 0.023(2) 0.022(2) 0.031(3) -0.002(2) -0.0017(19) 0.004(2)
C8 0.020(2) 0.012(2) 0.018(2) 0.0019(17) 0.0027(17) -0.0027(18)
C9 0.021(2) 0.023(2) 0.022(2) -0.001(2) 0.0059(16) -0.004(2)
C10 0.021(2) 0.016(2) 0.034(3) -0.0043(18) 0.010(2) -0.0018(17)
C11 0.024(2) 0.017(3) 0.030(2) 0.0049(19) 0.0000(18) 0.003(2)
C12 0.024(2) 0.022(2) 0.017(2) 0.0011(19) -0.0024(18) -0.0065(19)
C13 0.022(2) 0.016(2) 0.022(2) 0.0028(18) 0.0089(19) -0.0029(18)
C14 0.021(2) 0.017(2) 0.019(2) 0.0028(17) 0.0013(18) 0.0088(19)
C15 0.024(2) 0.015(2) 0.020(2) 0.001(2) 0.0000(16) 0.004(2)
C16 0.023(2) 0.027(2) 0.018(2) 0.0000(19) -0.0048(19) 0.0023(19)
C17 0.033(3) 0.033(3) 0.017(2) -0.0021(19) 0.001(2) 0.002(2)
C18 0.029(2) 0.028(3) 0.019(2) 0.006(2) 0.0014(18) 0.004(2)
C19 0.032(3) 0.023(3) 0.020(2) 0.0006(19) 0.000(2) -0.006(2)
C20 0.032(3) 0.021(2) 0.016(2) -0.0023(19) -0.0011(19) -0.002(2)
C21 0.037(3) 0.066(4) 0.029(3) -0.003(2) 0.009(2) -0.012(3)

loop_
_atom_type_symbol
_atom_type_description
_atom_type_scat_dispersion_real
_atom_type_scat_dispersion_imag
_atom_type_scat_source
C C 0.0033 0.0016 'International Tables Vol C Tables 4.2.6.8 and 6.1.1.4'
H H 0.0000 0.0000 'International Tables Vol C Tables 4.2.6.8 and 6.1.1.4'
N N 0.0061 0.0033 'International Tables Vol C Tables 4.2.6.8 and 6.1.1.4'
O O 0.0106 0.0060 'International Tables Vol C Tables 4.2.6.8 and 6.1.1.4'
S S 0.1246 0.1234 'International Tables Vol C Tables 4.2.6.8 and 6.1.1.4'

loop_
_geom_angle_atom_site_label_1
_geom_angle_atom_site_label_2
_geom_angle_atom_site_label_3
_geom_angle
O4 S1 O5 118.94(16)
O4 S1 O3 110.22(17)
O5 S1 O3 103.26(17)
O4 S1 C15 108.8(2)
O5 S1 C15 110.0(2)
O3 S1 C15 104.62(15)
C1 N1 C5 122.8(3)
C1 N1 C6 118.9(3)
C5 N1 C6 118.2(3)
C2 O2 C3 61.7(2)
C14 O3 S1 116.9(2)
O1 C1 N1 124.7(3)
O1 C1 C2 119.2(3)
N1 C1 C2 116.1(3)
O2 C2 C3 59.4(2)
O2 C2 C14 114.3(3)
C3 C2 C14 120.3(3)
O2 C2 C1 116.9(3)
C3 C2 C1 117.4(3)
C14 C2 C1 116.2(3)
O2 C3 C2 58.9(2)
O2 C3 C4 114.8(3)
C2 C3 C4 117.1(3)
C3 C4 C5 109.6(3)
N1 C5 C4 111.6(3)
N1 C6 C8 108.8(3)
N1 C6 C7 110.2(3)
C8 C6 C7 115.1(3)
C13 C8 C9 118.6(4)
C13 C8 C6 123.7(4)
C9 C8 C6 117.7(3)
C10 C9 C8 120.9(3)
C11 C10 C9 119.7(4)
C12 C11 C10 120.1(4)
C11 C12 C13 119.9(4)
C8 C13 C12 120.9(4)
O3 C14 C2 106.5(3)
C16 C15 C20 119.8(4)
C16 C15 S1 118.5(3)
C20 C15 S1 121.6(3)
C17 C16 C15 119.4(4)
C16 C17 C18 121.6(4)
C19 C18 C17 117.6(4)
C19 C18 C21 122.0(4)
C17 C18 C21 120.4(4)
C20 C19 C18 122.0(4)
C19 C20 C15 119.5(4)

loop_
_geom_bond_atom_site_label_1
_geom_bond_atom_site_label_2
_geom_bond_distance
S1 O4 1.426(3)
S1 O5 1.430(3)
S1 O3 1.574(2)
S1 C15 1.753(4)
N1 C1 1.351(5)
N1 C5 1.457(5)
N1 C6 1.486(5)
O1 C1 1.226(4)
O2 C2 1.442(4)
O2 C3 1.449(5)
O3 C14 1.472(4)
C1 C2 1.524(5)
C2 C3 1.481(5)
C2 C14 1.497(5)
C3 C4 1.492(6)
C4 C5 1.518(6)
C6 C8 1.521(5)
C6 C7 1.521(6)
C8 C13 1.381(5)
C8 C9 1.391(5)
C9 C10 1.386(5)
C10 C11 1.382(5)
C11 C12 1.378(6)
C12 C13 1.390(6)
C15 C16 1.389(5)
C15 C20 1.395(6)
C16 C17 1.367(6)
C17 C18 1.397(6)
C18 C19 1.383(5)
C18 C21 1.504(6)
C19 C20 1.360(5)

loop_
_geom_torsion_atom_site_label_1
_geom_torsion_atom_site_label_2
_geom_torsion_atom_site_label_3
_geom_torsion_atom_site_label_4
_geom_torsion
O4 S1 O3 C14 47.3(3)
O5 S1 O3 C14 175.4(3)
C15 S1 O3 C14 -69.5(3)
C5 N1 C1 O1 -170.5(3)
C6 N1 C1 O1 5.8(6)
C5 N1 C1 C2 6.8(5)
C6 N1 C1 C2 -176.9(3)
C3 O2 C2 C14 112.1(4)
C3 O2 C2 C1 -107.4(4)
O1 C1 C2 O2 -141.4(3)
N1 C1 C2 O2 41.2(5)
O1 C1 C2 C3 150.9(4)
N1 C1 C2 C3 -26.5(5)
O1 C1 C2 C14 -1.7(5)
N1 C1 C2 C14 -179.1(3)
C2 O2 C3 C4 108.0(4)
C14 C2 C3 O2 -102.0(4)
C1 C2 C3 O2 106.6(3)
O2 C2 C3 C4 -103.9(4)
C14 C2 C3 C4 154.1(4)
C1 C2 C3 C4 2.6(5)
O2 C3 C4 C5 -29.3(5)
C2 C3 C4 C5 37.0(5)
C1 N1 C5 C4 34.8(5)
C6 N1 C5 C4 -141.6(3)
C3 C4 C5 N1 -55.4(4)
C1 N1 C6 C8 -117.2(4)
C5 N1 C6 C8 59.3(4)
C1 N1 C6 C7 115.8(4)
C5 N1 C6 C7 -67.7(4)
N1 C6 C8 C13 -113.8(4)
C7 C6 C8 C13 10.4(6)
N1 C6 C8 C9 65.6(4)
C7 C6 C8 C9 -170.3(3)
C13 C8 C9 C10 -1.4(6)
C6 C8 C9 C10 179.2(4)
C8 C9 C10 C11 1.2(6)
C9 C10 C11 C12 -0.7(6)
C10 C11 C12 C13 0.4(6)
C9 C8 C13 C12 1.1(6)
C6 C8 C13 C12 -179.5(4)
C11 C12 C13 C8 -0.7(6)
S1 O3 C14 C2 -178.3(2)
O2 C2 C14 O3 70.8(4)
C3 C2 C14 O3 138.3(3)
C1 C2 C14 O3 -69.9(4)
O4 S1 C15 C16 32.4(4)
O5 S1 C15 C16 -99.5(4)
O3 S1 C15 C16 150.1(3)
O4 S1 C15 C20 -150.3(4)
O5 S1 C15 C20 77.8(4)
O3 S1 C15 C20 -32.5(4)
C20 C15 C16 C17 -1.7(6)
S1 C15 C16 C17 175.8(3)
C15 C16 C17 C18 0.7(6)
C16 C17 C18 C19 0.8(6)
C16 C17 C18 C21 -179.4(4)
C17 C18 C19 C20 -1.4(6)
C21 C18 C19 C20 178.8(4)
C18 C19 C20 C15 0.4(6)
C16 C15 C20 C19 1.1(6)
S1 C15 C20 C19 -176.2(3)
